data_7118888
loop_
_publ_author_name
'O'Connor, Alice E'
'Mirzadeh, Nedaossadat'
'Bhargava, Suresh K.'
'Easun, Timothy L.'
'Schr\"oder, Martin'
'Blake, Alexander J.'

_publ_section_title
;
 Aurophilicity under pressure: a combined crystallographic and in situ
 spectroscopic study.
;
_journal_issue 41
_journal_name_full 'Chemical communications (Cambridge, England)'
_journal_page_first 6769
_journal_page_last 6772
_journal_paper_doi 10.1039/c6cc00923a
_journal_volume 52
_journal_year 2016
_chemical_formula_moiety '0.5(C60 H48 Au4 Cl4 P4)'
_chemical_formula_sum 'C30 H24 Au2 Cl2 P2'
_chemical_formula_weight 911.26
_space_group_crystal_system monoclinic
_space_group_IT_number 15
_space_group_name_Hall '-C 2yc'
_space_group_name_H-M_alt 'C 1 2/c 1'
_symmetry_space_group_name_Hall '-C 2yc'
_symmetry_space_group_name_H-M 'C 1 2/c 1'
_atom_sites_solution_hydrogens geom
_atom_sites_solution_primary direct
_audit_creation_date 2014-11-27
_audit_creation_method
;
Olex2 1.2
(compiled 2014.11.25 svn.r3098 for OlexSys, GUI svn.r4951)
;
_audit_update_record
;
2015-10-06 deposited with the CCDC.
2016-03-11 downloaded from the CCDC.
;
_cell_angle_alpha 90
_cell_angle_beta 104.924(7)
_cell_angle_gamma 90
_cell_formula_units_Z 4
_cell_length_a 15.8107(7)
_cell_length_b 12.3314(8)
_cell_length_c 10.4704(8)
_cell_measurement_reflns_used 3299
_cell_measurement_temperature 293(2)
_cell_measurement_theta_max 26.9760
_cell_measurement_theta_min 2.1060
_cell_volume 1972.5(2)
_computing_cell_refinement
;
CrysAlisPro, Agilent Technologies,
Version 1.171.37.34 (release 22-05-2014 CrysAlis171 .NET)
(compiled May 22 2014,16:03:01)
;
_computing_data_collection
;
CrysAlisPro, Agilent Technologies,
Version 1.171.37.34 (release 22-05-2014 CrysAlis171 .NET)
(compiled May 22 2014,16:03:01)
;
_computing_data_reduction
;
CrysAlisPro, Agilent Technologies,
Version 1.171.37.34 (release 22-05-2014 CrysAlis171 .NET)
(compiled May 22 2014,16:03:01)
;
_computing_molecular_graphics 'Olex2 (Dolomanov et al., 2009)'
_computing_publication_material 'Olex2 (Dolomanov et al., 2009)'
_computing_structure_refinement 'ShelXL (Sheldrick, 2008)'
_diffrn_ambient_temperature 293.15
_diffrn_detector 'CCD area detector'
_diffrn_detector_area_resol_mean 16.1592
_diffrn_detector_type 'Agilent Diffraction Eos detector'
_diffrn_measured_fraction_theta_full 0.481
_diffrn_measured_fraction_theta_max 0.445
_diffrn_measurement_details
;
  1 omega    4.00   70.00   1.0000   20.0000
omega____ theta____ kappa____ phi______ frames
    -       26.4870    0.0000  150.0000 66

  2 omega   -5.00   57.00   1.0000   20.0000
omega____ theta____ kappa____ phi______ frames
    -       26.4870  -53.0000   17.0000 62

  3 omega  -49.00  -17.00   1.0000   20.0000
omega____ theta____ kappa____ phi______ frames
    -       26.4870  134.0000  123.0000 32

  4 omega  -30.00   26.00   1.0000   20.0000
omega____ theta____ kappa____ phi______ frames
    -       26.4870   39.0000  -12.0000 56

  5 omega  -25.00   33.00   1.0000   20.0000
omega____ theta____ kappa____ phi______ frames
    -       26.4870   13.0000   -3.0000 58

  6 omega   11.00   74.00   1.0000   20.0000
omega____ theta____ kappa____ phi______ frames
    -       26.4874  -97.0000 -143.0000 63

  7 omega  -28.00    3.00   1.0000   20.0000
omega____ theta____ kappa____ phi______ frames
    -       26.4870   97.0000  -35.0000 31

  8 omega  -57.00    5.00   1.0000   20.0000
omega____ theta____ kappa____ phi______ frames
    -      -28.0500   53.0000  -17.0000 62

  9 omega  -12.00   15.00   1.0000   20.0000
omega____ theta____ kappa____ phi______ frames
    -      -28.0500  -81.0000   29.0000 27

 10 omega   -4.00   26.00   1.0000   20.0000
omega____ theta____ kappa____ phi______ frames
    -      -28.0500  -97.0000   35.0000 30

 11 omega  -22.00   13.00   1.0000   20.0000
omega____ theta____ kappa____ phi______ frames
    -      -28.0500  -53.0000   17.0000 35

 12 omega   -6.00   27.00   1.0000   20.0000
omega____ theta____ kappa____ phi______ frames
    -      -28.0500  -97.0000 -143.0000 33

 13 omega  -20.00   11.00   1.0000   20.0000
omega____ theta____ kappa____ phi______ frames
    -       26.4870   81.0000  151.0000 31

 14 omega   -7.00   62.00   1.0000   20.0000
omega____ theta____ kappa____ phi______ frames
    -       26.4870  -37.0000 -180.0000 69

 15 omega  -29.00    3.00   1.0000   20.0000
omega____ theta____ kappa____ phi______ frames
    -       26.4870   97.0000  -35.0000 32

 16 omega   16.00   70.00   1.0000   20.0000
omega____ theta____ kappa____ phi______ frames
    -       26.4870 -114.0000   44.0000 54

 17 omega  -52.00   17.00   1.0000   20.0000
omega____ theta____ kappa____ phi______ frames
    -      -28.0500   39.0000  167.0000 69

 18 omega  -25.00   29.00   1.0000   20.0000
omega____ theta____ kappa____ phi______ frames
    -      -28.0500  -39.0000   12.0000 54

 19 omega  -28.00   28.00   1.0000   20.0000
omega____ theta____ kappa____ phi______ frames
    -      -28.0500  -39.0000 -167.0000 56

 20 omega    3.00   37.00   1.0000   20.0000
omega____ theta____ kappa____ phi______ frames
    -      -28.0500 -114.0000   44.0000 34
;
_diffrn_measurement_device '\k-geometry diffractometer'
_diffrn_measurement_device_type 'SuperNova, single source at offset, Eos'
_diffrn_measurement_method '\w scans'
_diffrn_orient_matrix_UB_11 -0.0145892000
_diffrn_orient_matrix_UB_12 0.0356311000
_diffrn_orient_matrix_UB_13 0.0433537000
_diffrn_orient_matrix_UB_21 0.0127744000
_diffrn_orient_matrix_UB_22 -0.0381609000
_diffrn_orient_matrix_UB_23 0.0519074000
_diffrn_orient_matrix_UB_31 0.0420514000
_diffrn_orient_matrix_UB_32 0.0241195000
_diffrn_orient_matrix_UB_33 0.0191355000
_diffrn_radiation_collimation 'focusing mirrors'
_diffrn_radiation_monochromator mirror
_diffrn_radiation_probe x-ray
_diffrn_radiation_type MoK\a
_diffrn_radiation_wavelength 0.71073
_diffrn_reflns_av_R_equivalents 0.0402
_diffrn_reflns_av_unetI/netI 0.0281
_diffrn_reflns_Laue_measured_fraction_full 0.481
_diffrn_reflns_Laue_measured_fraction_max 0.445
_diffrn_reflns_limit_h_max 19
_diffrn_reflns_limit_h_min -18
_diffrn_reflns_limit_k_max 13
_diffrn_reflns_limit_k_min -13
_diffrn_reflns_limit_l_max 10
_diffrn_reflns_limit_l_min -10
_diffrn_reflns_number 8126
_diffrn_reflns_point_group_measured_fraction_full 0.481
_diffrn_reflns_point_group_measured_fraction_max 0.445
_diffrn_reflns_theta_full 26.000
_diffrn_reflns_theta_max 27.716
_diffrn_reflns_theta_min 2.122
_diffrn_source 'microfocus sealed tube'
_diffrn_source_target Mo
_diffrn_source_type 'Agilent Diffraction microfocus tube'
_exptl_absorpt_coefficient_mu 15.318
_exptl_absorpt_correction_T_max 0.4306
_exptl_absorpt_correction_T_min 0.3798
_exptl_absorpt_correction_type multi-scan
_exptl_absorpt_process_details
;
SADABS-2008/1 (Bruker,2008) was used for absorption correction. 
wR2(int) was 0.0569 before and 0.0513 after correction. 
The Ratio of minimum to maximum transmission is 0.8820. 
The \l/2 correction factor is 0.0000.
;
_exptl_crystal_colour 'clear colourless'
_exptl_crystal_colour_lustre clear
_exptl_crystal_colour_primary colourless
_exptl_crystal_density_diffrn 3.069
_exptl_crystal_description plate
_exptl_crystal_F_000 1704
_exptl_crystal_size_max 0.073
_exptl_crystal_size_mid 0.05
_exptl_crystal_size_min 0.01
_refine_diff_density_max 0.831
_refine_diff_density_min -1.059
_refine_diff_density_rms 0.172
_refine_ls_extinction_method none
_refine_ls_goodness_of_fit_ref 1.125
_refine_ls_hydrogen_treatment constr
_refine_ls_matrix_type full
_refine_ls_number_parameters 163
_refine_ls_number_reflns 1027
_refine_ls_number_restraints 170
_refine_ls_restrained_S_all 1.049
_refine_ls_R_factor_all 0.0386
_refine_ls_R_factor_gt 0.0272
_refine_ls_shift/su_max 0.000
_refine_ls_shift/su_mean 0.000
_refine_ls_structure_factor_coef Fsqd
_refine_ls_weighting_details 'w=1/[\s^2^(Fo^2^)+(0.0121P)^2^+47.8510P] where P=(Fo^2^+2Fc^2^)/3'
_refine_ls_weighting_scheme calc
_refine_ls_wR_factor_gt 0.0528
_refine_ls_wR_factor_ref 0.0613
_reflns_Friedel_coverage 0.000
_reflns_number_gt 887
_reflns_number_total 1027
_reflns_threshold_expression 'I > 2\s(I)'
_cod_data_source_file c6cc00923a2.cif
_cod_data_source_block 106-2kbar
_cod_depositor_comments
;
The following automatic conversions were performed:

'_diffrn_radiation_probe' value 'X-ray' changed to 'x-ray' according
to
/usr/data/users/saulius/crontab/automatic-downloads/rss-feeds/RSC/lib/dictionaries/cif_core.dic
dictionary named 'cif_core.dic' version 2.4.2 from 2011-04-26.

Automatic conversion script
Id: cif_fix_values 4268 2015-11-12 08:31:59Z antanas 

 Adding full bibliography for 7118875--7118888.cif.
;
_cod_database_code 7118888
_chemical_oxdiff_formula 'C30 H24 Au2 Cl1 P2'
_chemical_oxdiff_usercomment 'clear block crystal of Neda's in 4:1 MeOH/EtOH, Ps = 105 kbar'
_shelx_space_group_comment
;
The symmetry employed for this shelxl refinement is uniquely defined
by the following loop, which should always be used as a source of
symmetry information in preference to the above space-group names.
They are only intended as comments.
;
_reflns_odcompleteness_completeness 46.58
_reflns_odcompleteness_iscentric 1
_reflns_odcompleteness_theta 26.32
_olex2_refinement_description
;
1. Fixed Uiso
 At 1.2 times of:
  All C(H) groups
2. Restrained distances
 C15-C13 = C14-C13
 1.39 with sigma of 0.01
 C14-C15_$1 \\sim C14-C13 \\sim C15-C13
 with sigma of 0.02
 C11-C10 \\sim C9-C10 \\sim C9-C8 \\sim C8-C7 \\sim C7-C12 \\sim C12-C11
 with sigma of 0.02
 C2-C1 \\sim C6-C1 \\sim C6-C5 \\sim C5-C4 \\sim C4-C3 \\sim C3-C2
 with sigma of 0.02
3. Rigid body (RIGU) restrains
 All non-hydrogen atoms
 with sigma for 1-2 distances of 0.004 and sigma for 1-3 distances of 0.004
4.a Aromatic/amide H refined with riding coordinates:
 C15(H15), C9(H9), C14(H14), C2(H2), C6(H6), C12(H12), C10(H10), C4(H4),
 C8(H8), C3(H3), C5(H5), C11(H11)
;
_shelx_shelxl_version_number 2014/7
_olex2_submission_special_instructions 'No special instructions were received'

loop_
_space_group_symop_operation_xyz
'x, y, z'
'-x, y, -z+1/2'
'x+1/2, y+1/2, z'
'-x+1/2, y+1/2, -z+1/2'
'-x, -y, -z'
'x, -y, z-1/2'
'-x+1/2, -y+1/2, -z'
'x+1/2, -y+1/2, z-1/2'

loop_
_atom_site_label
_atom_site_type_symbol
_atom_site_fract_x
_atom_site_fract_y
_atom_site_fract_z
_atom_site_U_iso_or_equiv
_atom_site_adp_type
_atom_site_occupancy
_atom_site_site_symmetry_order
_atom_site_calc_flag
_atom_site_refinement_flags_posn
_atom_site_refinement_flags_adp
Au1 Au 0.45211(3) 0.26401(3) 0.35946(5) 0.02434(16) Uani 1 1 d . U
Cl1 Cl 0.55926(17) 0.1613(2) 0.4853(3) 0.0332(8) Uani 1 1 d . U
P1 P 0.34261(17) 0.3696(2) 0.2600(3) 0.0223(7) Uani 1 1 d . U
C15 C 0.2841(6) 0.1942(6) 0.1150(11) 0.021(3) Uani 1 1 d D U
H15 H 0.3079 0.1574 0.1936 0.025 Uiso 1 1 calc R .
C9 C 0.3815(6) 0.6878(9) 0.2325(11) 0.027(2) Uani 1 1 d D U
H9 H 0.3648 0.7523 0.2650 0.033 Uiso 1 1 calc R .
C13 C 0.2911(6) 0.3053(6) 0.1105(10) 0.022(2) Uani 1 1 d D U
C14 C 0.2573(7) 0.3621(8) -0.0048(9) 0.024(3) Uani 1 1 d D U
H14 H 0.2627 0.4371 -0.0072 0.029 Uiso 1 1 calc R .
C1 C 0.2523(6) 0.3993(8) 0.3281(10) 0.021(2) Uani 1 1 d D U
C2 C 0.2464(6) 0.3677(8) 0.4513(10) 0.022(2) Uani 1 1 d D U
H2 H 0.2938 0.3335 0.5080 0.027 Uiso 1 1 calc R .
C6 C 0.1819(6) 0.4522(8) 0.2440(11) 0.025(2) Uani 1 1 d D U
H6 H 0.1850 0.4738 0.1602 0.030 Uiso 1 1 calc R .
C7 C 0.3736(6) 0.4955(8) 0.2124(10) 0.022(2) Uani 1 1 d D U
C12 C 0.4231(6) 0.4989(8) 0.1232(11) 0.023(2) Uani 1 1 d D U
H12 H 0.4358 0.4350 0.0849 0.027 Uiso 1 1 calc R .
C10 C 0.4348(6) 0.6884(9) 0.1477(11) 0.027(2) Uani 1 1 d D U
H10 H 0.4584 0.7539 0.1292 0.033 Uiso 1 1 calc R .
C4 C 0.1030(7) 0.4378(9) 0.4086(11) 0.032(3) Uani 1 1 d D U
H4 H 0.0521 0.4503 0.4352 0.039 Uiso 1 1 calc R .
C8 C 0.3536(6) 0.5904(8) 0.2682(11) 0.025(2) Uani 1 1 d D U
H8 H 0.3209 0.5880 0.3304 0.030 Uiso 1 1 calc R .
C3 C 0.1723(6) 0.3855(8) 0.4923(11) 0.027(2) Uani 1 1 d D U
H3 H 0.1688 0.3625 0.5754 0.032 Uiso 1 1 calc R .
C5 C 0.1085(6) 0.4721(8) 0.2854(11) 0.025(2) Uani 1 1 d D U
H5 H 0.0617 0.5090 0.2304 0.030 Uiso 1 1 calc R .
C11 C 0.4542(7) 0.5954(8) 0.0896(12) 0.030(3) Uani 1 1 d D U
H11 H 0.4877 0.5978 0.0286 0.036 Uiso 1 1 calc R .

loop_
_atom_site_aniso_label
_atom_site_aniso_U_11
_atom_site_aniso_U_22
_atom_site_aniso_U_33
_atom_site_aniso_U_23
_atom_site_aniso_U_13
_atom_site_aniso_U_12
Au1 0.0257(2) 0.0225(3) 0.0244(4) 0.00175(16) 0.0057(2) 0.00194(16)
Cl1 0.0292(14) 0.035(2) 0.037(3) 0.0079(12) 0.0119(15) 0.0112(11)
P1 0.0270(14) 0.017(2) 0.023(2) -0.0012(10) 0.0054(14) 0.0010(10)
C15 0.026(5) 0.018(5) 0.023(7) 0.002(3) 0.014(5) 0.002(3)
C9 0.021(4) 0.027(6) 0.032(7) 0.000(4) 0.003(4) 0.000(4)
C13 0.026(5) 0.018(5) 0.023(5) 0.000(3) 0.006(4) 0.000(3)
C14 0.032(6) 0.016(7) 0.024(6) -0.002(3) 0.006(5) -0.004(4)
C1 0.026(4) 0.012(5) 0.023(5) -0.004(3) 0.003(3) -0.003(3)
C2 0.029(4) 0.014(6) 0.021(5) -0.004(3) 0.002(4) -0.008(3)
C6 0.029(4) 0.018(6) 0.027(6) 0.005(4) 0.006(4) -0.005(3)
C7 0.021(4) 0.018(5) 0.024(6) -0.003(3) 0.001(4) 0.000(3)
C12 0.024(4) 0.016(6) 0.027(6) 0.003(3) 0.005(4) 0.009(3)
C10 0.023(5) 0.023(6) 0.034(7) 0.005(4) 0.004(4) -0.001(4)
C4 0.034(5) 0.025(7) 0.040(7) -0.003(4) 0.015(4) -0.005(4)
C8 0.024(5) 0.021(5) 0.029(7) 0.001(4) 0.008(4) -0.002(3)
C3 0.041(5) 0.016(6) 0.025(6) -0.007(4) 0.011(4) -0.010(4)
C5 0.022(4) 0.015(6) 0.035(6) -0.002(4) 0.005(4) -0.005(3)
C11 0.031(5) 0.025(6) 0.032(7) 0.009(4) 0.008(4) 0.009(4)

loop_
_atom_type_symbol
_atom_type_description
_atom_type_scat_dispersion_real
_atom_type_scat_dispersion_imag
_atom_type_scat_source
C C 0.0033 0.0016 'International Tables Vol C Tables 4.2.6.8 and 6.1.1.4'
H H 0.0000 0.0000 'International Tables Vol C Tables 4.2.6.8 and 6.1.1.4'
Au Au -2.0133 8.8022 'International Tables Vol C Tables 4.2.6.8 and 6.1.1.4'
Cl Cl 0.1484 0.1585 'International Tables Vol C Tables 4.2.6.8 and 6.1.1.4'
P P 0.1023 0.0942 'International Tables Vol C Tables 4.2.6.8 and 6.1.1.4'

loop_
_geom_angle_atom_site_label_1
_geom_angle_atom_site_label_2
_geom_angle_atom_site_label_3
_geom_angle
_geom_angle_site_symmetry_1
_geom_angle_site_symmetry_3
Cl1 Au1 Au1 89.74(9) . 2_655
P1 Au1 Au1 97.26(9) . 2_655
P1 Au1 Cl1 172.62(13) . .
C13 P1 Au1 106.4(3) . .
C13 P1 C1 102.3(5) . .
C1 P1 Au1 122.9(3) . .
C7 P1 Au1 114.7(3) . .
C7 P1 C13 104.4(4) . .
C7 P1 C1 104.1(5) . .
C13 C15 H15 119.9 . .
C14 C15 H15 119.9 7 .
C14 C15 C13 120.2(9) 7 .
C10 C9 H9 120.7 . .
C8 C9 H9 120.7 . .
C8 C9 C10 118.6(10) . .
C15 C13 P1 116.3(7) . .
C15 C13 C14 121.3(9) . .
C14 C13 P1 122.5(7) . .
C15 C14 C13 118.5(9) 7 .
C15 C14 H14 120.8 7 .
C13 C14 H14 120.8 . .
C2 C1 P1 124.8(7) . .
C2 C1 C6 119.4(10) . .
C6 C1 P1 115.7(8) . .
C1 C2 H2 119.3 . .
C3 C2 C1 121.5(10) . .
C3 C2 H2 119.3 . .
C1 C6 H6 120.3 . .
C5 C6 C1 119.5(10) . .
C5 C6 H6 120.3 . .
C12 C7 P1 118.5(7) . .
C12 C7 C8 119.8(10) . .
C8 C7 P1 121.6(9) . .
C7 C12 H12 119.6 . .
C7 C12 C11 120.7(10) . .
C11 C12 H12 119.6 . .
C9 C10 H10 119.1 . .
C11 C10 C9 121.8(10) . .
C11 C10 H10 119.1 . .
C3 C4 H4 119.7 . .
C3 C4 C5 120.5(11) . .
C5 C4 H4 119.7 . .
C9 C8 C7 120.3(11) . .
C9 C8 H8 119.8 . .
C7 C8 H8 119.8 . .
C2 C3 C4 118.8(11) . .
C2 C3 H3 120.6 . .
C4 C3 H3 120.6 . .
C6 C5 C4 120.3(10) . .
C6 C5 H5 119.8 . .
C4 C5 H5 119.8 . .
C12 C11 C10 118.6(11) . .
C12 C11 H11 120.7 . .
C10 C11 H11 120.7 . .

loop_
_geom_bond_atom_site_label_1
_geom_bond_atom_site_label_2
_geom_bond_distance
_geom_bond_site_symmetry_2
Au1 Au1 3.0554(11) 2_655
Au1 Cl1 2.250(2) .
Au1 P1 2.202(3) .
P1 C13 1.757(10) .
P1 C1 1.790(12) .
P1 C7 1.739(11) .
C15 H15 0.9300 .
C15 C13 1.376(8) .
C15 C14 1.361(11) 7
C9 H9 0.9300 .
C9 C10 1.373(12) .
C9 C8 1.364(11) .
C13 C14 1.379(8) .
C14 C15 1.361(11) 7
C14 H14 0.9300 .
C1 C2 1.374(11) .
C1 C6 1.391(10) .
C2 H2 0.9300 .
C2 C3 1.364(11) .
C6 H6 0.9300 .
C6 C5 1.363(11) .
C7 C12 1.365(11) .
C7 C8 1.381(11) .
C12 H12 0.9300 .
C12 C11 1.367(11) .
C10 H10 0.9300 .
C10 C11 1.370(12) .
C4 H4 0.9300 .
C4 C3 1.376(11) .
C4 C5 1.381(12) .
C8 H8 0.9300 .
C3 H3 0.9300 .
C5 H5 0.9300 .
C11 H11 0.9300 .

loop_
_geom_torsion_atom_site_label_1
_geom_torsion_atom_site_label_2
_geom_torsion_atom_site_label_3
_geom_torsion_atom_site_label_4
_geom_torsion
_geom_torsion_site_symmetry_1
_geom_torsion_site_symmetry_4
Au1 P1 C13 C15 38.9(9) . .
Au1 P1 C13 C14 -142.6(9) . .
Au1 P1 C1 C2 5.9(10) . .
Au1 P1 C1 C6 -169.8(6) . .
Au1 P1 C7 C12 61.8(8) . .
Au1 P1 C7 C8 -114.4(8) . .
P1 C13 C14 C15 -177.8(9) . 7
P1 C1 C2 C3 -174.4(8) . .
P1 C1 C6 C5 176.2(7) . .
P1 C7 C12 C11 -175.4(7) . .
P1 C7 C8 C9 177.5(7) . .
C15 C13 C14 C15 0.6(18) . 7
C9 C10 C11 C12 -3.6(16) . .
C13 P1 C1 C2 124.9(8) . .
C13 P1 C1 C6 -50.8(8) . .
C13 P1 C7 C12 -54.2(9) . .
C13 P1 C7 C8 129.6(8) . .
C14 C15 C13 P1 177.9(9) 7 .
C14 C15 C13 C14 -0.6(18) 7 .
C1 P1 C13 C15 -91.1(9) . .
C1 P1 C13 C14 87.4(10) . .
C1 P1 C7 C12 -161.1(7) . .
C1 P1 C7 C8 22.7(9) . .
C1 C2 C3 C4 -1.1(14) . .
C1 C6 C5 C4 -1.6(15) . .
C2 C1 C6 C5 0.3(14) . .
C6 C1 C2 C3 1.1(14) . .
C7 P1 C13 C15 160.6(8) . .
C7 P1 C13 C14 -20.9(11) . .
C7 P1 C1 C2 -126.7(8) . .
C7 P1 C1 C6 57.6(8) . .
C7 C12 C11 C10 0.3(15) . .
C12 C7 C8 C9 1.4(15) . .
C10 C9 C8 C7 -4.6(14) . .
C8 C9 C10 C11 5.8(15) . .
C8 C7 C12 C11 0.8(14) . .
C3 C4 C5 C6 1.6(15) . .
C5 C4 C3 C2 -0.2(15) . .
